data_7115762
loop_
_publ_author_name
'Toshiaki Murai'
'Takae Hayashi'
'Kyohei Yamada'
'Yuuki Maekawa'
'Mao Minoura'

_publ_section_title
;
 Fluorinative hydrolysis of phosphorothioic acid esters with a binaphthyl
 group through axis-to-center chirality transfer leading to the formation
 of P-chiral phosphorothioic monofluoridic acid salts
;
_journal_name_full Chem.Commun.
_journal_page_first 12473
_journal_paper_doi 10.1039/C4cc05198J
_journal_volume 50
_journal_year 2014
_chemical_formula_sum 'C16 H27 F N O2 P S'
_chemical_formula_weight 347.42
_chemical_name_systematic
; 
 ? 
;
_space_group_IT_number 18
_symmetry_cell_setting orthorhombic
_symmetry_space_group_name_Hall 'P 2 2ab'
_symmetry_space_group_name_H-M 'P 21 21 2'
_atom_sites_solution_hydrogens geom
_atom_sites_solution_primary direct
_atom_sites_solution_secondary difmap
_audit_creation_method SHELXL-97
_cell_angle_alpha 90.00
_cell_angle_beta 90.00
_cell_angle_gamma 90.00
_cell_formula_units_Z 4
_cell_length_a 34.891(4)
_cell_length_b 6.7332(7)
_cell_length_c 7.8957(9)
_cell_measurement_reflns_used 6948
_cell_measurement_temperature 100
_cell_measurement_theta_max 28.61
_cell_measurement_theta_min 2.33
_cell_volume 1854.9(4)
_computing_cell_refinement 'APEX2 (Bruker AXS, 2006)'
_computing_data_collection 'APEX2 (Bruker AXS, 2006)'
_computing_data_reduction 'SAINT (Bruker AXS, 2004)'
_computing_molecular_graphics 'XSHEL (Bruker AXS,2002)'
_computing_publication_material 'XCIF (Bruker AXS, 2001)'
_computing_structure_refinement 'SHELXL-97 (Sheldrick, 1997)'
_computing_structure_solution 'SHELXS-97 (Sheldrick, 1997)'
_diffrn_ambient_temperature 100
_diffrn_detector_area_resol_mean 8.333
_diffrn_measured_fraction_theta_full 0.993
_diffrn_measured_fraction_theta_max 0.993
_diffrn_measurement_device_type 'Bruker APEX-II CCD area detector'
_diffrn_measurement_method '\f and \w scans'
_diffrn_radiation_monochromator graphite
_diffrn_radiation_source 'fine-focus sealed tube'
_diffrn_radiation_type MoK\a
_diffrn_radiation_wavelength 0.71073
_diffrn_reflns_av_R_equivalents 0.0173
_diffrn_reflns_av_sigmaI/netI 0.0217
_diffrn_reflns_limit_h_max 44
_diffrn_reflns_limit_h_min -41
_diffrn_reflns_limit_k_max 8
_diffrn_reflns_limit_k_min -8
_diffrn_reflns_limit_l_max 6
_diffrn_reflns_limit_l_min -10
_diffrn_reflns_number 10363
_diffrn_reflns_theta_full 27.50
_diffrn_reflns_theta_max 27.50
_diffrn_reflns_theta_min 1.17
_exptl_absorpt_coefficient_mu 0.276
_exptl_absorpt_correction_T_max 0.9945
_exptl_absorpt_correction_T_min 0.8744
_exptl_absorpt_correction_type empirical
_exptl_absorpt_process_details 'SADABS Sheldrick 1996'
_exptl_crystal_colour colorless
_exptl_crystal_density_diffrn 1.244
_exptl_crystal_density_method 'not measured'
_exptl_crystal_description plate
_exptl_crystal_F_000 744
_exptl_crystal_size_max 0.50
_exptl_crystal_size_mid 0.10
_exptl_crystal_size_min 0.02
_refine_diff_density_max 0.334
_refine_diff_density_min -0.314
_refine_diff_density_rms 0.129
_refine_ls_abs_structure_details 'Flack H D (1983), Acta Cryst. A39, 876-881'
_refine_ls_abs_structure_Flack 0.03(8)
_refine_ls_extinction_method none
_refine_ls_goodness_of_fit_ref 1.186
_refine_ls_hydrogen_treatment constr
_refine_ls_matrix_type full
_refine_ls_number_parameters 203
_refine_ls_number_reflns 4198
_refine_ls_number_restraints 0
_refine_ls_restrained_S_all 1.186
_refine_ls_R_factor_all 0.0378
_refine_ls_R_factor_gt 0.0346
_refine_ls_shift/su_max 0.001
_refine_ls_shift/su_mean 0.000
_refine_ls_structure_factor_coef Fsqd
_refine_ls_weighting_details 'calc w=1/[\s^2^(Fo^2^)+(0.0560P)^2^+0.3109P] where P=(Fo^2^+2Fc^2^)/3'
_refine_ls_weighting_scheme calc
_refine_ls_wR_factor_gt 0.0942
_refine_ls_wR_factor_ref 0.1018
_reflns_number_gt 4016
_reflns_number_total 4198
_reflns_threshold_expression >2sigma(I)
_cod_data_source_file c4cc05198j2.cif
_cod_data_source_block gf50m2
_cod_original_sg_symbol_H-M P21212
_cod_database_code 7115762

loop_
_symmetry_equiv_pos_as_xyz
'x, y, z'
'-x, -y, z'
'x+1/2, -y+1/2, -z'
'-x+1/2, y+1/2, -z'

loop_
_atom_site_label
_atom_site_type_symbol
_atom_site_fract_x
_atom_site_fract_y
_atom_site_fract_z
_atom_site_U_iso_or_equiv
_atom_site_adp_type
_atom_site_occupancy
_atom_site_symmetry_multiplicity
_atom_site_calc_flag
_atom_site_refinement_flags
C1 C 0.85133(5) 0.0973(3) 1.0923(2) 0.0240(4) Uani 1 1 d .
H1A H 0.8687 0.0254 1.1682 0.029 Uiso 1 1 calc R
C2 C 0.81493(5) 0.1500(3) 1.1894(2) 0.0253(4) Uani 1 1 d .
H2A H 0.7978 0.2185 1.1101 0.030 Uiso 1 1 calc R
C3 C 0.79525(6) -0.0461(3) 1.2388(3) 0.0339(4) Uani 1 1 d .
H3A H 0.8115 -0.1179 1.3173 0.041 Uiso 1 1 calc R
H3B H 0.7713 -0.0169 1.2961 0.041 Uiso 1 1 calc R
C4 C 0.78714(6) -0.1770(3) 1.0853(3) 0.0365(5) Uani 1 1 d .
H4A H 0.7692 -0.1096 1.0110 0.044 Uiso 1 1 calc R
H4B H 0.7753 -0.2998 1.1226 0.044 Uiso 1 1 calc R
C5 C 0.82382(6) -0.2246(3) 0.9868(3) 0.0328(4) Uani 1 1 d .
H5A H 0.8411 -0.2983 1.0620 0.039 Uiso 1 1 calc R
C6 C 0.84344(6) -0.0307(3) 0.9380(3) 0.0314(4) Uani 1 1 d .
H6A H 0.8674 -0.0599 0.8810 0.038 Uiso 1 1 calc R
H6B H 0.8272 0.0419 0.8597 0.038 Uiso 1 1 calc R
O1 O 0.86944(4) 0.2829(2) 1.04202(18) 0.0319(3) Uani 1 1 d .
P1 P 0.913178(13) 0.29848(8) 0.99146(6) 0.02869(12) Uani 1 1 d .
S1 S 0.946644(15) 0.12364(11) 1.12082(7) 0.04393(16) Uani 1 1 d .
F1 F 0.91895(4) 0.5189(2) 1.0508(2) 0.0546(4) Uani 1 1 d .
O2 O 0.91817(4) 0.3016(3) 0.80445(18) 0.0385(4) Uani 1 1 d .
C7 C 0.82217(6) 0.2925(3) 1.3385(2) 0.0321(4) Uani 1 1 d .
H7A H 0.8344 0.4114 1.2914 0.039 Uiso 1 1 calc R
C8 C 0.78435(7) 0.3598(4) 1.4186(3) 0.0495(6) Uani 1 1 d .
H8A H 0.7673 0.4055 1.3316 0.074 Uiso 1 1 calc R
H8B H 0.7892 0.4658 1.4970 0.074 Uiso 1 1 calc R
H8C H 0.7728 0.2503 1.4775 0.074 Uiso 1 1 calc R
C9 C 0.84942(8) 0.2097(4) 1.4723(3) 0.0479(6) Uani 1 1 d .
H9A H 0.8517 0.3030 1.5637 0.072 Uiso 1 1 calc R
H9B H 0.8742 0.1876 1.4225 0.072 Uiso 1 1 calc R
H9C H 0.8395 0.0864 1.5148 0.072 Uiso 1 1 calc R
C10 C 0.81578(7) -0.3535(4) 0.8314(3) 0.0486(6) Uani 1 1 d .
H10A H 0.8015 -0.2780 0.7498 0.073 Uiso 1 1 calc R
H10B H 0.8012 -0.4679 0.8647 0.073 Uiso 1 1 calc R
H10C H 0.8396 -0.3956 0.7822 0.073 Uiso 1 1 calc R
N1 N 0.98624(4) 0.2469(2) 0.6785(2) 0.0282(3) Uani 1 1 d .
H1B H 0.9640 0.2452 0.7254 0.034 Uiso 1 1 calc R
C11 C 0.98884(5) 0.2538(3) 0.5099(3) 0.0295(4) Uani 1 1 d .
H11A H 0.9666 0.2543 0.4448 0.035 Uiso 1 1 calc R
C12 C 1.02400(6) 0.2603(3) 0.4316(3) 0.0320(4) Uani 1 1 d .
H12A H 1.0256 0.2635 0.3141 0.038 Uiso 1 1 calc R
C13 C 1.05729(5) 0.2620(3) 0.5294(3) 0.0297(4) Uani 1 1 d .
C14 C 1.05339(6) 0.2488(3) 0.7042(3) 0.0333(4) Uani 1 1 d .
H14A H 1.0751 0.2443 0.7726 0.040 Uiso 1 1 calc R
C15 C 1.01764(6) 0.2425(3) 0.7758(3) 0.0345(4) Uani 1 1 d .
H15A H 1.0152 0.2351 0.8929 0.041 Uiso 1 1 calc R
C16 C 1.09580(7) 0.2838(4) 0.4474(4) 0.0501(6) Uani 1 1 d .
H16A H 1.1014 0.4221 0.4320 0.075 Uiso 1 1 calc R
H16B H 1.0956 0.2184 0.3393 0.075 Uiso 1 1 calc R
H16C H 1.1150 0.2246 0.5184 0.075 Uiso 1 1 calc R

loop_
_atom_site_aniso_label
_atom_site_aniso_U_11
_atom_site_aniso_U_22
_atom_site_aniso_U_33
_atom_site_aniso_U_23
_atom_site_aniso_U_13
_atom_site_aniso_U_12
C1 0.0221(8) 0.0256(9) 0.0242(8) 0.0023(7) 0.0048(7) -0.0002(7)
C2 0.0228(8) 0.0298(9) 0.0235(8) -0.0004(7) 0.0032(7) -0.0012(7)
C3 0.0320(10) 0.0374(11) 0.0323(10) -0.0050(9) 0.0105(8) -0.0104(8)
C4 0.0298(9) 0.0388(11) 0.0409(11) -0.0066(9) 0.0028(8) -0.0087(8)
C5 0.0334(9) 0.0313(9) 0.0338(10) -0.0056(9) -0.0037(8) -0.0002(7)
C6 0.0280(9) 0.0393(11) 0.0269(9) -0.0043(8) 0.0053(7) 0.0030(8)
O1 0.0278(6) 0.0295(7) 0.0383(7) 0.0066(6) 0.0115(5) -0.0004(5)
P1 0.0254(2) 0.0364(3) 0.0242(2) -0.0023(2) 0.00552(19) -0.00702(19)
S1 0.0268(2) 0.0742(4) 0.0308(2) 0.0089(3) -0.0028(2) -0.0004(3)
F1 0.0609(9) 0.0437(8) 0.0593(9) -0.0140(7) 0.0170(7) -0.0208(7)
O2 0.0272(7) 0.0610(10) 0.0272(7) 0.0044(7) 0.0058(5) -0.0011(7)
C7 0.0322(9) 0.0352(10) 0.0290(9) -0.0063(9) 0.0067(7) -0.0051(8)
C8 0.0445(13) 0.0549(15) 0.0492(13) -0.0230(12) 0.0163(10) -0.0018(11)
C9 0.0583(14) 0.0557(14) 0.0297(11) -0.0092(11) -0.0053(10) -0.0034(12)
C10 0.0507(13) 0.0469(14) 0.0482(13) -0.0195(11) -0.0031(11) 0.0013(11)
N1 0.0255(7) 0.0260(8) 0.0332(8) -0.0015(6) 0.0065(6) -0.0025(6)
C11 0.0299(9) 0.0267(8) 0.0318(9) -0.0054(8) -0.0035(8) 0.0015(7)
C12 0.0376(10) 0.0310(10) 0.0273(9) -0.0022(7) 0.0041(8) 0.0037(8)
C13 0.0285(9) 0.0211(8) 0.0394(10) -0.0053(7) 0.0055(8) 0.0012(7)
C14 0.0290(9) 0.0336(11) 0.0373(10) -0.0033(8) -0.0058(8) 0.0001(8)
C15 0.0376(10) 0.0402(12) 0.0256(9) -0.0001(8) -0.0002(8) -0.0034(9)
C16 0.0325(11) 0.0584(15) 0.0594(14) -0.0073(13) 0.0152(10) -0.0009(10)

loop_
_atom_type_symbol
_atom_type_description
_atom_type_scat_dispersion_real
_atom_type_scat_dispersion_imag
_atom_type_scat_source
C C 0.0033 0.0016 'International Tables Vol C Tables 4.2.6.8 and 6.1.1.4'
H H 0.0000 0.0000 'International Tables Vol C Tables 4.2.6.8 and 6.1.1.4'
N N 0.0061 0.0033 'International Tables Vol C Tables 4.2.6.8 and 6.1.1.4'
O O 0.0106 0.0060 'International Tables Vol C Tables 4.2.6.8 and 6.1.1.4'
F F 0.0171 0.0103 'International Tables Vol C Tables 4.2.6.8 and 6.1.1.4'
P P 0.1023 0.0942 'International Tables Vol C Tables 4.2.6.8 and 6.1.1.4'
S S 0.1246 0.1234 'International Tables Vol C Tables 4.2.6.8 and 6.1.1.4'

loop_
_geom_angle_atom_site_label_1
_geom_angle_atom_site_label_2
_geom_angle_atom_site_label_3
_geom_angle
O1 C1 C6 110.33(15)
O1 C1 C2 107.39(14)
C6 C1 C2 112.61(15)
O1 C1 H1A 108.8
C6 C1 H1A 108.8
C2 C1 H1A 108.8
C1 C2 C3 107.42(15)
C1 C2 C7 113.12(15)
C3 C2 C7 114.47(16)
C1 C2 H2A 107.1
C3 C2 H2A 107.1
C7 C2 H2A 107.1
C4 C3 C2 112.15(17)
C4 C3 H3A 109.2
C2 C3 H3A 109.2
C4 C3 H3B 109.2
C2 C3 H3B 109.2
H3A C3 H3B 107.9
C3 C4 C5 111.69(16)
C3 C4 H4A 109.3
C5 C4 H4A 109.3
C3 C4 H4B 109.3
C5 C4 H4B 109.3
H4A C4 H4B 107.9
C6 C5 C10 111.45(19)
C6 C5 C4 108.93(17)
C10 C5 C4 111.90(17)
C6 C5 H5A 108.1
C10 C5 H5A 108.1
C4 C5 H5A 108.1
C1 C6 C5 111.40(16)
C1 C6 H6A 109.3
C5 C6 H6A 109.3
C1 C6 H6B 109.3
C5 C6 H6B 109.3
H6A C6 H6B 108.0
C1 O1 P1 123.04(11)
O2 P1 F1 105.57(10)
O2 P1 O1 111.39(8)
F1 P1 O1 96.39(8)
O2 P1 S1 117.33(7)
F1 P1 S1 109.76(7)
O1 P1 S1 113.96(6)
C9 C7 C8 111.04(19)
C9 C7 C2 113.79(18)
C8 C7 C2 111.02(17)
C9 C7 H7A 106.9
C8 C7 H7A 106.9
C2 C7 H7A 106.9
C7 C8 H8A 109.5
C7 C8 H8B 109.5
H8A C8 H8B 109.5
C7 C8 H8C 109.5
H8A C8 H8C 109.5
H8B C8 H8C 109.5
C7 C9 H9A 109.5
C7 C9 H9B 109.5
H9A C9 H9B 109.5
C7 C9 H9C 109.5
H9A C9 H9C 109.5
H9B C9 H9C 109.5
C5 C10 H10A 109.5
C5 C10 H10B 109.5
H10A C10 H10B 109.5
C5 C10 H10C 109.5
H10A C10 H10C 109.5
H10B C10 H10C 109.5
C11 N1 C15 121.18(16)
C11 N1 H1B 119.4
C15 N1 H1B 119.4
N1 C11 C12 120.68(18)
N1 C11 H11A 119.7
C12 C11 H11A 119.7
C11 C12 C13 119.64(18)
C11 C12 H12A 120.2
C13 C12 H12A 120.2
C14 C13 C12 117.89(19)
C14 C13 C16 121.5(2)
C12 C13 C16 120.56(19)
C15 C14 C13 120.07(19)
C15 C14 H14A 120.0
C13 C14 H14A 120.0
N1 C15 C14 120.48(18)
N1 C15 H15A 119.8
C14 C15 H15A 119.8
C13 C16 H16A 109.5
C13 C16 H16B 109.5
H16A C16 H16B 109.5
C13 C16 H16C 109.5
H16A C16 H16C 109.5
H16B C16 H16C 109.5

loop_
_geom_bond_atom_site_label_1
_geom_bond_atom_site_label_2
_geom_bond_distance
C1 O1 1.455(2)
C1 C6 1.518(3)
C1 C2 1.525(2)
C1 H1A 0.9800
C2 C3 1.538(3)
C2 C7 1.540(3)
C2 H2A 0.9800
C3 C4 1.525(3)
C3 H3A 0.9700
C3 H3B 0.9700
C4 C5 1.531(3)
C4 H4A 0.9700
C4 H4B 0.9700
C5 C6 1.523(3)
C5 C10 1.529(3)
C5 H5A 0.9800
C6 H6A 0.9700
C6 H6B 0.9700
O1 P1 1.5809(14)
P1 O2 1.4869(14)
P1 F1 1.5694(15)
P1 S1 1.9475(8)
C7 C9 1.527(3)
C7 C8 1.532(3)
C7 H7A 0.9800
C8 H8A 0.9600
C8 H8B 0.9600
C8 H8C 0.9600
C9 H9A 0.9600
C9 H9B 0.9600
C9 H9C 0.9600
C10 H10A 0.9600
C10 H10B 0.9600
C10 H10C 0.9600
N1 C11 1.335(3)
N1 C15 1.339(3)
N1 H1B 0.8600
C11 C12 1.374(3)
C11 H11A 0.9300
C12 C13 1.395(3)
C12 H12A 0.9300
C13 C14 1.390(3)
C13 C16 1.499(3)
C14 C15 1.370(3)
C14 H14A 0.9300
C15 H15A 0.9300
C16 H16A 0.9600
C16 H16B 0.9600
C16 H16C 0.9600

loop_
_geom_torsion_atom_site_label_1
_geom_torsion_atom_site_label_2
_geom_torsion_atom_site_label_3
_geom_torsion_atom_site_label_4
_geom_torsion
O1 C1 C2 C3 178.63(15)
C6 C1 C2 C3 57.0(2)
O1 C1 C2 C7 -54.1(2)
C6 C1 C2 C7 -175.72(17)
C1 C2 C3 C4 -56.1(2)
C7 C2 C3 C4 177.35(17)
C2 C3 C4 C5 57.6(2)
C3 C4 C5 C6 -55.6(2)
C3 C4 C5 C10 -179.2(2)
O1 C1 C6 C5 -179.01(15)
C2 C1 C6 C5 -59.0(2)
C10 C5 C6 C1 179.88(18)
C4 C5 C6 C1 55.9(2)
C6 C1 O1 P1 -76.83(18)
C2 C1 O1 P1 160.10(12)
C1 O1 P1 O2 99.95(16)
C1 O1 P1 F1 -150.54(15)
C1 O1 P1 S1 -35.58(16)
C1 C2 C7 C9 -60.5(2)
C3 C2 C7 C9 63.0(2)
C1 C2 C7 C8 173.36(19)
C3 C2 C7 C8 -63.1(2)
C15 N1 C11 C12 -1.2(3)
N1 C11 C12 C13 -0.8(3)
C11 C12 C13 C14 2.6(3)
C11 C12 C13 C16 -175.6(2)
C12 C13 C14 C15 -2.5(3)
C16 C13 C14 C15 175.6(2)
C11 N1 C15 C14 1.2(3)
C13 C14 C15 N1 0.7(3)
